data_7002689
loop_
_publ_author_name
'Inosako, Masayuki'
'Kunishita, Atsushi'
'Kubo, Minoru'
'Ogura, Takashi'
'Sugimoto, Hideki'
'Itoh, Shinobu'

_publ_section_title
;
 (\m-\h2:\h2-Disulfido)dinickel(II) complexes supported by 6-methyl-TPA
 ligands
;
_journal_issue 43
_journal_name_full 'Dalton Transactions'
_journal_page_first 9410
_journal_page_last 9417
_journal_paper_doi 10.1039/b910237j
_journal_year 2009
_chemical_formula_moiety 'C44 H52 Cl6 N8 Ni2 O8 S2 '
_chemical_formula_sum 'C44 H52 Cl6 N8 Ni2 O8 S2'
_chemical_formula_weight 1215.18
_space_group_IT_number 14
_symmetry_cell_setting monoclinic
_symmetry_Int_Tables_number 14
_symmetry_space_group_name_Hall '-P 2ybc'
_symmetry_space_group_name_H-M 'P 1 21/c 1'
_cell_angle_alpha 90.0000
_cell_angle_beta 97.92(3)
_cell_angle_gamma 90.0000
_cell_formula_units_Z 4
_cell_length_a 12.689(9)
_cell_length_b 12.570(8)
_cell_length_c 33.509(18)
_cell_measurement_reflns_used 18488
_cell_measurement_temperature 153.1
_cell_measurement_theta_max 27.4
_cell_measurement_theta_min 3.1
_cell_volume 5294(6)
_computing_cell_refinement PROCESS-AUTO
_computing_data_collection PROCESS-AUTO
_computing_data_reduction CrystalStructure
_computing_publication_material 'CrystalStructure 3.8'
_computing_structure_refinement CRYSTALS
_computing_structure_solution SIR92
_diffrn_detector_area_resol_mean 10.00
_diffrn_measured_fraction_theta_full 0.985
_diffrn_measured_fraction_theta_max 0.985
_diffrn_measurement_device_type 'Rigaku RAXIS-RAPID'
_diffrn_measurement_method \w
_diffrn_radiation_type 'Mo K\a'
_diffrn_radiation_wavelength 0.71075
_diffrn_reflns_av_R_equivalents 0.107
_diffrn_reflns_limit_h_max 16
_diffrn_reflns_limit_h_min -16
_diffrn_reflns_limit_k_max 16
_diffrn_reflns_limit_k_min -15
_diffrn_reflns_limit_l_max 43
_diffrn_reflns_limit_l_min -42
_diffrn_reflns_number 47841
_diffrn_reflns_theta_full 27.49
_diffrn_reflns_theta_max 27.49
_exptl_absorpt_coefficient_mu 1.150
_exptl_absorpt_correction_T_max 0.708
_exptl_absorpt_correction_T_min 0.708
_exptl_absorpt_correction_type none
_exptl_crystal_colour brown
_exptl_crystal_density_diffrn 1.525
_exptl_crystal_density_method 'not measured'
_exptl_crystal_description block
_exptl_crystal_F_000 2504.00
_exptl_crystal_size_max 0.40
_exptl_crystal_size_mid 0.40
_exptl_crystal_size_min 0.30
_refine_diff_density_max 1.88
_refine_diff_density_min -1.13
_refine_ls_extinction_method none
_refine_ls_goodness_of_fit_ref 0.862
_refine_ls_hydrogen_treatment refall
_refine_ls_number_parameters 683
_refine_ls_number_reflns 7612
_refine_ls_R_factor_gt 0.0653
_refine_ls_shift/su_max 0.0000
_refine_ls_structure_factor_coef F
_refine_ls_weighting_details 'w = 1/[1.0000\s(Fo^2^)]'
_refine_ls_weighting_scheme calc
_refine_ls_wR_factor_ref 0.0221
_reflns_number_gt 2580
_reflns_number_total 11979
_reflns_threshold_expression F^2^>2.0\s(F^2^)
_cod_data_source_file b910237j.txt
_cod_data_source_block '_2_3'
_cod_original_formula_sum 'C44 H52 Cl6 N8 Ni2 O8 S2 '
_cod_database_code 7002689

loop_
_symmetry_equiv_pos_site_id
_symmetry_equiv_pos_as_xyz
1 +X,+Y,+Z
2 -X,1/2+Y,1/2-Z
3 -X,-Y,-Z
4 +X,1/2-Y,1/2+Z

loop_
_atom_site_label
_atom_site_type_symbol
_atom_site_fract_x
_atom_site_fract_y
_atom_site_fract_z
_atom_site_U_iso_or_equiv
_atom_site_adp_type
_atom_site_occupancy
_atom_site_symmetry_multiplicity
_atom_site_calc_flag
_atom_site_refinement_flags
_atom_site_disorder_assembly
_atom_site_disorder_group
Ni(1) Ni 0.16921(9) 0.16299(7) 0.61885(3) 0.0532(3) Uani 1.00 1 d . . .
Ni(2) Ni -0.06341(9) 0.38747(7) 0.61976(3) 0.0491(3) Uani 1.00 1 d . . .
Cl(1) Cl 0.3393(2) 0.6790(2) 0.62767(8) 0.0697(10) Uani 1.00 1 d . . .
Cl(2) Cl -0.1842(2) -0.1136(2) 0.63472(7) 0.0690(10) Uani 1.00 1 d . . .
Cl(3) Cl 0.3989(4) 0.8193(3) 0.74436(9) 0.282(2) Uani 1.00 1 d . . .
Cl(4) Cl 0.4731(2) 0.6231(3) 0.78058(8) 0.1911(17) Uani 1.00 1 d . . .
Cl(5) Cl 0.5190(4) 0.6458(4) 0.01936(12) 0.273(2) Uani 1.00 1 d . . .
Cl(6) Cl 0.5897(4) 0.8582(5) 0.03387(11) 0.300(3) Uani 1.00 1 d . . .
S(1) S 0.09114(18) 0.32522(14) 0.59515(6) 0.0558(7) Uani 1.00 1 d . . .
S(2) S -0.01191(18) 0.20846(15) 0.61494(6) 0.0610(8) Uani 1.00 1 d . . .
O(1) O 0.2962(6) 0.7359(4) 0.5947(2) 0.160(3) Uani 1.00 1 d . . .
O(2) O 0.4431(5) 0.7144(4) 0.64302(18) 0.094(2) Uani 1.00 1 d . . .
O(3) O 0.2728(5) 0.6992(5) 0.6575(2) 0.122(3) Uani 1.00 1 d . . .
O(4) O 0.3378(5) 0.5689(4) 0.61865(18) 0.115(2) Uani 1.00 1 d . . .
O(5) O -0.1697(5) -0.1362(4) 0.59370(15) 0.127(2) Uani 1.00 1 d . . .
O(6) O -0.1037(4) -0.1675(3) 0.66121(15) 0.081(2) Uani 1.00 1 d . . .
O(7) O -0.2850(5) -0.1551(4) 0.64144(18) 0.109(2) Uani 1.00 1 d . . .
O(8) O -0.1782(5) -0.0049(4) 0.64428(18) 0.116(2) Uani 1.00 1 d . . .
N(1) N 0.1679(6) 0.0134(4) 0.6431(2) 0.060(2) Uani 1.00 1 d . . .
N(2) N 0.1403(4) 0.0599(4) 0.56278(19) 0.048(2) Uani 1.00 1 d . . .
N(3) N 0.3272(5) 0.1382(5) 0.61380(18) 0.052(2) Uani 1.00 1 d . . .
N(4) N 0.2105(5) 0.1986(6) 0.68403(18) 0.057(2) Uani 1.00 1 d . . .
N(5) N -0.0553(6) 0.5476(4) 0.60896(19) 0.051(2) Uani 1.00 1 d . . .
N(6) N -0.1498(5) 0.4008(5) 0.55828(18) 0.048(2) Uani 1.00 1 d . . .
N(7) N -0.2054(5) 0.4169(5) 0.63861(17) 0.050(2) Uani 1.00 1 d . . .
N(8) N 0.0108(5) 0.4449(5) 0.67907(19) 0.052(2) Uani 1.00 1 d . . .
C(1) C 0.5480(13) 0.7419(14) 0.0439(7) 0.413(14) Uani 1.00 1 d . . .
C(20) C 0.1513(6) 0.0760(6) 0.5240(2) 0.051(3) Uani 1.00 1 d . . .
C(24) C 0.1015(6) -0.1252(6) 0.5466(2) 0.063(3) Uani 1.00 1 d . . .
C(25) C 0.0502(7) 0.5435(6) 0.6763(2) 0.050(3) Uani 1.00 1 d . . .
C(26) C 0.3981(8) 0.1978(7) 0.5965(2) 0.054(3) Uani 1.00 1 d . . .
C(27) C -0.2317(8) 0.5210(7) 0.6327(2) 0.051(3) Uani 1.00 1 d . . .
C(28) C 0.3669(6) 0.3075(5) 0.58281(19) 0.067(3) Uani 1.00 1 d . . .
C(29) C -0.2549(5) 0.2367(6) 0.6590(2) 0.071(3) Uani 1.00 1 d . . .
C(31) C 0.0210(6) 0.4038(7) 0.7161(2) 0.052(3) Uani 1.00 1 d . . .
C(32) C 0.1361(6) -0.0047(7) 0.4959(2) 0.061(3) Uani 1.00 1 d . . .
C(33) C 0.3590(8) 0.0375(7) 0.6278(2) 0.051(3) Uani 1.00 1 d . . .
C(34) C -0.0242(6) 0.2995(5) 0.72056(19) 0.067(3) Uani 1.00 1 d . . .
C(35) C -0.1191(7) 0.4911(7) 0.5419(2) 0.059(3) Uani 1.00 1 d . . .
C(36) C -0.2187(7) 0.3376(6) 0.5352(2) 0.056(3) Uani 1.00 1 d . . .
C(39) C 0.4923(9) 0.1576(9) 0.5917(3) 0.097(4) Uani 1.00 1 d . . .
C(41) C 0.1804(6) 0.1871(5) 0.51066(18) 0.071(3) Uani 1.00 1 d . . .
C(42) C 0.2025(7) 0.1145(8) 0.7478(2) 0.077(4) Uani 1.00 1 d . . .
C(43) C -0.3806(7) 0.3883(7) 0.6564(2) 0.068(3) Uani 1.00 1 d . . .
C(44) C -0.2838(8) 0.3517(7) 0.6506(2) 0.059(3) Uani 1.00 1 d . . .
C(45) C -0.1520(7) 0.5191(5) 0.5006(2) 0.073(3) Uani 1.00 1 d . . .
C(46) C 0.1110(6) -0.1046(6) 0.5065(2) 0.065(3) Uani 1.00 1 d . . .
C(47) C 0.2593(7) 0.2823(7) 0.7045(2) 0.057(3) Uani 1.00 1 d . . .
C(48) C 0.1315(6) 0.0271(6) 0.6836(2) 0.061(3) Uani 1.00 1 d . . .
C(49) C -0.4088(7) 0.4922(7) 0.6486(2) 0.062(3) Uani 1.00 1 d . . .
C(50) C 0.0412(6) 0.5878(5) 0.6343(2) 0.062(3) Uani 1.00 1 d . . .
C(51) C 0.1013(6) 0.6023(6) 0.7086(2) 0.065(3) Uani 1.00 1 d . . .
C(52) C 0.0708(8) 0.4565(7) 0.7487(2) 0.076(3) Uani 1.00 1 d . . .
C(53) C 0.0982(6) -0.0563(5) 0.6162(2) 0.061(3) Uani 1.00 1 d . . .
C(54) C -0.0449(7) 0.5628(5) 0.5667(2) 0.065(3) Uani 1.00 1 d . . .
C(55) C 0.1856(7) 0.1169(7) 0.7072(3) 0.061(3) Uani 1.00 1 d . . .
C(56) C -0.3328(9) 0.5606(6) 0.6371(2) 0.061(3) Uani 1.00 1 d . . .
C(57) C -0.2537(7) 0.3579(7) 0.4947(2) 0.071(3) Uani 1.00 1 d . . .
C(59) C -0.1517(7) 0.5994(6) 0.6202(2) 0.069(3) Uani 1.00 1 d . . .
C(60) C 0.4585(8) -0.0041(8) 0.6240(2) 0.081(4) Uani 1.00 1 d . . .
C(61) C 0.1165(6) -0.0394(6) 0.5737(2) 0.059(3) Uani 1.00 1 d . . .
C(62) C 0.1120(7) 0.5555(7) 0.7452(2) 0.072(3) Uani 1.00 1 d . . .
C(63) C -0.2584(6) 0.2434(6) 0.5545(2) 0.087(3) Uani 1.00 1 d . . .
C(64) C 0.2815(7) -0.0244(6) 0.6491(2) 0.079(4) Uani 1.00 1 d . . .
C(65) C 0.2947(6) 0.3704(5) 0.6795(2) 0.070(3) Uani 1.00 1 d . . .
C(66) C -0.2194(8) 0.4471(7) 0.4771(2) 0.082(4) Uani 1.00 1 d . . .
C(67) C 0.2509(8) 0.1980(8) 0.7675(2) 0.078(4) Uani 1.00 1 d . . .
C(69) C 0.2787(7) 0.2828(7) 0.7467(2) 0.073(3) Uani 1.00 1 d . . .
C(70) C 0.5260(8) 0.0572(10) 0.6042(3) 0.117(5) Uani 1.00 1 d . . .
C(71) C 0.4371(8) 0.6925(8) 0.7379(3) 0.171(6) Uani 1.00 1 d . . .
H(1) H 0.0852 -0.1942 0.5556 0.079 Uiso 1.00 1 c R . .
H(2) H 0.3331 0.3062 0.5557 0.080 Uiso 1.00 1 c R . .
H(3) H 0.4288 0.3506 0.5847 0.080 Uiso 1.00 1 c R . .
H(4) H 0.3193 0.3360 0.5996 0.080 Uiso 1.00 1 c R . .
H(5) H -0.2733 0.1977 0.6348 0.087 Uiso 1.00 1 c R . .
H(6) H -0.2934 0.2097 0.6792 0.087 Uiso 1.00 1 c R . .
H(7) H -0.1807 0.2299 0.6678 0.086 Uiso 1.00 1 c R . .
H(8) H 0.1441 0.0101 0.4687 0.075 Uiso 1.00 1 c R . .
H(9) H -0.0954 0.3086 0.7257 0.081 Uiso 1.00 1 c R . .
H(10) H 0.0157 0.2636 0.7426 0.081 Uiso 1.00 1 c R . .
H(11) H -0.0237 0.2588 0.6967 0.081 Uiso 1.00 1 c R . .
H(12) H 0.5404 0.2048 0.5815 0.122 Uiso 1.00 1 c R . .
H(13) H 0.1168 0.2259 0.5023 0.085 Uiso 1.00 1 c R . .
H(14) H 0.2204 0.1816 0.4888 0.085 Uiso 1.00 1 c R . .
H(15) H 0.2213 0.2232 0.5324 0.085 Uiso 1.00 1 c R . .
H(16) H 0.1816 0.0547 0.7622 0.094 Uiso 1.00 1 c R . .
H(17) H -0.4310 0.3407 0.6651 0.082 Uiso 1.00 1 c R . .
H(18) H -0.1288 0.5830 0.4895 0.086 Uiso 1.00 1 c R . .
H(19) H 0.0998 -0.1606 0.4874 0.080 Uiso 1.00 1 c R . .
H(20) H 0.0568 0.0390 0.6797 0.077 Uiso 1.00 1 c R . .
H(21) H 0.1468 -0.0372 0.6982 0.077 Uiso 1.00 1 c R . .
H(22) H -0.4775 0.5181 0.6517 0.074 Uiso 1.00 1 c R . .
H(23) H 0.1023 0.5687 0.6223 0.076 Uiso 1.00 1 c R . .
H(24) H 0.0365 0.6631 0.6357 0.076 Uiso 1.00 1 c R . .
H(25) H 0.1268 0.6722 0.7050 0.077 Uiso 1.00 1 c R . .
H(26) H 0.0753 0.4240 0.7745 0.092 Uiso 1.00 1 c R . .
H(27) H 0.1133 -0.1282 0.6237 0.074 Uiso 1.00 1 c R . .
H(28) H 0.0260 -0.0410 0.6185 0.074 Uiso 1.00 1 c R . .
H(29) H -0.0628 0.6343 0.5595 0.076 Uiso 1.00 1 c R . .
H(30) H 0.0260 0.5489 0.5621 0.076 Uiso 1.00 1 c R . .
H(31) H -0.3487 0.6338 0.6324 0.072 Uiso 1.00 1 c R . .
H(32) H -0.3005 0.3091 0.4796 0.083 Uiso 1.00 1 c R . .
H(33) H -0.1320 0.6479 0.6417 0.084 Uiso 1.00 1 c R . .
H(34) H -0.1850 0.6371 0.5974 0.084 Uiso 1.00 1 c R . .
H(35) H 0.4828 -0.0710 0.6349 0.097 Uiso 1.00 1 c R . .
H(36) H 0.1482 0.5916 0.7680 0.085 Uiso 1.00 1 c R . .
H(37) H -0.2129 0.1845 0.5520 0.108 Uiso 1.00 1 c R . .
H(38) H -0.3282 0.2269 0.5419 0.108 Uiso 1.00 1 c R . .
H(39) H -0.2599 0.2585 0.5822 0.108 Uiso 1.00 1 c R . .
H(40) H 0.3068 -0.0246 0.6771 0.098 Uiso 1.00 1 c R . .
H(41) H 0.2801 -0.0952 0.6391 0.098 Uiso 1.00 1 c R . .
H(42) H 0.3651 0.3576 0.6741 0.085 Uiso 1.00 1 c R . .
H(43) H 0.2929 0.4355 0.6939 0.085 Uiso 1.00 1 c R . .
H(44) H 0.2479 0.3748 0.6549 0.085 Uiso 1.00 1 c R . .
H(45) H -0.2419 0.4618 0.4494 0.096 Uiso 1.00 1 c R . .
H(46) H 0.2646 0.1975 0.7961 0.094 Uiso 1.00 1 c R . .
H(47) H 0.3098 0.3433 0.7607 0.089 Uiso 1.00 1 c R . .
H(48) H 0.5907 0.0304 0.5970 0.148 Uiso 1.00 1 c R . .
H(49) H 0.3772 0.6562 0.7242 0.200 Uiso 1.00 1 c R . .
H(50) H 0.4933 0.6916 0.7219 0.200 Uiso 1.00 1 c R . .
H(51) H 0.4888 0.7532 0.0579 0.522 Uiso 1.00 1 c R . .
H(52) H 0.6063 0.7157 0.0621 0.522 Uiso 1.00 1 c R . .

loop_
_atom_site_aniso_label
_atom_site_aniso_U_11
_atom_site_aniso_U_22
_atom_site_aniso_U_33
_atom_site_aniso_U_12
_atom_site_aniso_U_13
_atom_site_aniso_U_23
Ni(1) 0.0645(10) 0.0415(6) 0.0567(7) 0.0058(6) 0.0189(6) 0.0137(5)
Ni(2) 0.0611(9) 0.0329(6) 0.0552(7) 0.0024(6) 0.0142(6) 0.0069(5)
Cl(1) 0.099(2) 0.0459(17) 0.0597(17) 0.0098(17) -0.0037(17) -0.0031(14)
Cl(2) 0.083(2) 0.0521(17) 0.0727(18) -0.0080(17) 0.0130(17) 0.0066(15)
Cl(3) 0.539(8) 0.185(3) 0.101(2) 0.119(4) -0.035(3) -0.015(2)
Cl(4) 0.209(4) 0.266(4) 0.097(2) 0.078(3) 0.016(2) 0.034(2)
Cl(5) 0.293(6) 0.323(6) 0.184(3) 0.002(5) -0.028(3) -0.052(4)
Cl(6) 0.306(6) 0.437(8) 0.163(3) -0.098(6) 0.049(4) -0.090(4)
S(1) 0.0605(18) 0.0411(13) 0.0693(14) -0.0022(13) 0.0209(13) 0.0114(11)
S(2) 0.070(2) 0.0368(13) 0.0807(16) 0.0031(13) 0.0248(14) 0.0183(11)
O(1) 0.274(10) 0.066(4) 0.115(5) 0.063(5) -0.066(6) 0.000(4)
O(2) 0.080(5) 0.087(4) 0.118(5) -0.020(4) 0.022(4) -0.007(3)
O(3) 0.097(6) 0.157(6) 0.122(6) -0.027(5) 0.049(5) -0.035(5)
O(4) 0.105(6) 0.054(4) 0.170(6) 0.022(3) -0.043(4) -0.008(4)
O(5) 0.207(8) 0.141(5) 0.033(3) -0.051(5) 0.019(4) 0.005(3)
O(6) 0.112(5) 0.055(3) 0.075(3) 0.018(4) 0.006(3) -0.002(3)
O(7) 0.078(6) 0.111(5) 0.139(5) -0.000(4) 0.022(4) 0.021(4)
O(8) 0.148(7) 0.032(3) 0.170(6) -0.002(4) 0.032(5) -0.007(3)
N(1) 0.075(7) 0.043(4) 0.068(5) 0.023(4) 0.031(5) 0.027(4)
N(2) 0.052(5) 0.046(4) 0.047(4) -0.003(3) 0.008(3) 0.010(3)
N(3) 0.059(6) 0.055(5) 0.044(4) 0.012(4) 0.016(4) -0.009(3)
N(4) 0.061(6) 0.055(5) 0.059(5) 0.004(4) 0.021(4) 0.001(4)
N(5) 0.068(6) 0.035(4) 0.044(4) -0.007(4) -0.013(4) 0.002(3)
N(6) 0.050(5) 0.031(4) 0.066(4) 0.012(4) 0.020(4) 0.004(3)
N(7) 0.066(6) 0.038(4) 0.043(4) 0.000(4) -0.000(4) 0.004(3)
N(8) 0.072(6) 0.042(4) 0.050(4) -0.004(4) 0.033(4) 0.006(3)
C(1) 0.189(19) 0.31(2) 0.80(4) -0.178(17) 0.30(2) -0.38(2)
C(20) 0.042(6) 0.053(6) 0.056(6) 0.002(4) -0.001(5) -0.001(5)
C(24) 0.078(7) 0.032(5) 0.088(6) -0.010(5) 0.042(6) -0.000(5)
C(25) 0.067(7) 0.048(5) 0.036(5) 0.020(5) 0.011(5) 0.000(5)
C(26) 0.058(8) 0.069(7) 0.036(5) -0.014(6) 0.016(5) -0.013(5)
C(27) 0.056(8) 0.040(6) 0.056(5) 0.023(6) 0.005(5) -0.006(4)
C(28) 0.098(8) 0.045(5) 0.058(5) -0.015(5) 0.011(5) 0.011(4)
C(29) 0.051(7) 0.081(6) 0.084(6) 0.004(5) 0.020(5) 0.008(5)
C(31) 0.052(6) 0.058(6) 0.046(5) 0.010(5) 0.011(5) 0.006(5)
C(32) 0.070(7) 0.063(6) 0.055(6) 0.002(6) 0.029(5) -0.001(5)
C(33) 0.054(8) 0.047(6) 0.055(5) -0.010(6) 0.016(5) -0.011(4)
C(34) 0.096(8) 0.063(6) 0.044(5) 0.011(5) 0.014(5) 0.027(4)
C(35) 0.073(8) 0.053(6) 0.050(6) 0.023(5) 0.004(5) 0.005(5)
C(36) 0.062(7) 0.044(5) 0.066(6) -0.015(5) 0.016(5) -0.012(5)
C(39) 0.066(9) 0.081(9) 0.158(10) -0.013(7) 0.065(7) -0.008(8)
C(41) 0.125(9) 0.055(6) 0.031(4) -0.034(5) 0.006(5) -0.002(4)
C(42) 0.100(9) 0.092(8) 0.043(6) 0.010(7) 0.020(6) 0.013(6)
C(43) 0.058(8) 0.073(7) 0.075(6) 0.024(6) 0.018(5) 0.005(5)
C(44) 0.057(8) 0.066(7) 0.056(5) 0.016(6) 0.018(5) 0.006(5)
C(45) 0.111(9) 0.034(5) 0.070(6) 0.006(5) -0.008(6) -0.004(5)
C(46) 0.074(7) 0.037(5) 0.089(7) 0.014(5) 0.030(6) -0.006(5)
C(47) 0.069(8) 0.048(6) 0.057(6) 0.023(5) 0.017(5) 0.001(5)
C(48) 0.059(7) 0.076(7) 0.056(6) 0.030(5) 0.042(5) 0.035(5)
C(49) 0.063(8) 0.060(7) 0.063(6) 0.025(6) 0.003(5) 0.001(5)
C(50) 0.089(8) 0.026(5) 0.074(6) -0.003(5) 0.023(6) -0.001(4)
C(51) 0.072(7) 0.059(6) 0.063(6) 0.011(5) 0.007(5) -0.008(5)
C(52) 0.123(10) 0.058(6) 0.049(6) 0.026(7) 0.023(6) 0.008(5)
C(53) 0.082(8) 0.047(5) 0.057(5) -0.013(5) 0.025(5) 0.002(5)
C(54) 0.120(9) 0.027(4) 0.043(5) -0.003(5) -0.005(5) 0.011(4)
C(55) 0.061(7) 0.050(6) 0.075(7) 0.018(5) 0.025(6) -0.010(6)
C(56) 0.088(9) 0.035(6) 0.057(6) 0.006(6) -0.004(6) -0.009(4)
C(57) 0.089(8) 0.064(7) 0.054(6) -0.005(6) -0.006(6) -0.013(5)
C(59) 0.078(8) 0.034(5) 0.098(7) 0.017(6) 0.024(6) 0.002(5)
C(60) 0.050(8) 0.088(8) 0.105(8) 0.029(7) 0.012(7) -0.023(6)
C(61) 0.067(7) 0.034(5) 0.080(7) 0.004(5) 0.028(5) 0.004(5)
C(62) 0.096(9) 0.084(7) 0.033(6) 0.023(7) -0.003(5) -0.012(5)
C(63) 0.082(8) 0.096(7) 0.091(7) -0.048(6) 0.045(6) -0.036(5)
C(64) 0.078(9) 0.071(7) 0.095(7) 0.018(7) 0.042(7) 0.022(5)
C(65) 0.094(8) 0.046(5) 0.071(6) 0.005(5) 0.012(5) -0.004(5)
C(66) 0.122(10) 0.066(7) 0.052(6) 0.037(7) -0.012(6) -0.007(6)
C(67) 0.099(9) 0.086(8) 0.051(6) 0.040(7) 0.013(6) 0.013(6)
C(69) 0.103(9) 0.058(6) 0.062(7) 0.014(6) 0.020(6) -0.002(5)
C(70) 0.066(10) 0.081(9) 0.224(13) 0.001(8) 0.087(9) -0.013(9)
C(71) 0.165(13) 0.180(12) 0.155(11) 0.050(10) -0.020(9) 0.074(9)

loop_
_atom_type_symbol
_atom_type_description
_atom_type_scat_dispersion_real
_atom_type_scat_dispersion_imag
_atom_type_scat_source
C C 0.003 0.002
;
International Tables for Crystallography
(1992, Vol. C, Tables 4.2.6.8 and 6.1.1.4)
;
H H 0.000 0.000
;
International Tables for Crystallography
(1992, Vol. C, Table 6.1.1.4)
;
N N 0.006 0.003
;
International Tables for Crystallography
(1992, Vol. C, Tables 4.2.6.8 and 6.1.1.4)
;
Cl Cl 0.148 0.159
;
International Tables for Crystallography
(1992, Vol. C, Tables 4.2.6.8 and 6.1.1.4)
;
O O 0.011 0.006
;
International Tables for Crystallography
(1992, Vol. C, Tables 4.2.6.8 and 6.1.1.4)
;
Ni Ni 0.339 1.112
;
International Tables for Crystallography
(1992, Vol. C, Tables 4.2.6.8 and 6.1.1.4)
;
S S 0.125 0.123
;
International Tables for Crystallography
(1992, Vol. C, Tables 4.2.6.8 and 6.1.1.4)
;

loop_
_geom_angle_atom_site_label_1
_geom_angle_atom_site_label_2
_geom_angle_atom_site_label_3
_geom_angle
_geom_angle_publ_flag
_geom_angle_site_symmetry_1
_geom_angle_site_symmetry_2
_geom_angle_site_symmetry_3
S(1) Ni(1) S(2) 53.80(7) yes . . .
S(1) Ni(1) N(1) 154.4(2) yes . . .
S(1) Ni(1) N(2) 101.70(16) yes . . .
S(1) Ni(1) N(3) 118.2(2) yes . . .
S(1) Ni(1) N(4) 100.8(2) yes . . .
S(2) Ni(1) N(1) 100.6(2) yes . . .
S(2) Ni(1) N(2) 92.72(16) yes . . .
S(2) Ni(1) N(3) 170.53(19) yes . . .
S(2) Ni(1) N(4) 95.85(19) yes . . .
N(1) Ni(1) N(2) 78.1(2) yes . . .
N(1) Ni(1) N(3) 87.4(3) yes . . .
N(1) Ni(1) N(4) 79.0(2) yes . . .
N(2) Ni(1) N(3) 83.9(2) yes . . .
N(2) Ni(1) N(4) 156.7(2) yes . . .
N(3) Ni(1) N(4) 90.6(2) yes . . .
S(1) Ni(2) S(2) 53.71(7) yes . . .
S(1) Ni(2) N(5) 101.5(2) yes . . .
S(1) Ni(2) N(6) 91.64(18) yes . . .
S(1) Ni(2) N(7) 170.7(2) yes . . .
S(1) Ni(2) N(8) 98.71(19) yes . . .
S(2) Ni(2) N(5) 154.8(2) yes . . .
S(2) Ni(2) N(6) 96.63(18) yes . . .
S(2) Ni(2) N(7) 117.6(2) yes . . .
S(2) Ni(2) N(8) 106.70(17) yes . . .
N(5) Ni(2) N(6) 77.9(2) yes . . .
N(5) Ni(2) N(7) 86.8(2) yes . . .
N(5) Ni(2) N(8) 79.1(2) yes . . .
N(6) Ni(2) N(7) 85.9(2) yes . . .
N(6) Ni(2) N(8) 156.3(2) yes . . .
N(7) Ni(2) N(8) 86.9(2) yes . . .
O(1) Cl(1) O(2) 112.2(4) yes . . .
O(1) Cl(1) O(3) 105.4(4) yes . . .
O(1) Cl(1) O(4) 110.3(3) yes . . .
O(2) Cl(1) O(3) 107.5(3) yes . . .
O(2) Cl(1) O(4) 111.7(3) yes . . .
O(3) Cl(1) O(4) 109.5(4) yes . . .
O(5) Cl(2) O(6) 108.9(3) yes . . .
O(5) Cl(2) O(7) 108.3(3) yes . . .
O(5) Cl(2) O(8) 113.6(3) yes . . .
O(6) Cl(2) O(7) 108.0(3) yes . . .
O(6) Cl(2) O(8) 107.9(3) yes . . .
O(7) Cl(2) O(8) 110.0(4) yes . . .
Ni(1) S(1) Ni(2) 119.97(9) yes . . .
Ni(1) S(1) S(2) 63.04(7) yes . . .
Ni(2) S(1) S(2) 62.95(8) yes . . .
Ni(1) S(2) Ni(2) 120.41(9) yes . . .
Ni(1) S(2) S(1) 63.16(8) yes . . .
Ni(2) S(2) S(1) 63.34(8) yes . . .
Ni(1) N(1) C(48) 105.9(4) yes . . .
Ni(1) N(1) C(53) 110.1(4) yes . . .
Ni(1) N(1) C(64) 106.4(5) yes . . .
C(48) N(1) C(53) 112.9(6) yes . . .
C(48) N(1) C(64) 108.8(6) yes . . .
C(53) N(1) C(64) 112.3(6) yes . . .
Ni(1) N(2) C(20) 133.5(5) yes . . .
Ni(1) N(2) C(61) 108.8(5) yes . . .
C(20) N(2) C(61) 117.4(6) yes . . .
Ni(1) N(3) C(26) 131.3(6) yes . . .
Ni(1) N(3) C(33) 110.5(6) yes . . .
C(26) N(3) C(33) 117.9(8) yes . . .
Ni(1) N(4) C(47) 133.0(6) yes . . .
Ni(1) N(4) C(55) 111.7(5) yes . . .
C(47) N(4) C(55) 115.2(7) yes . . .
Ni(2) N(5) C(50) 107.0(4) yes . . .
Ni(2) N(5) C(54) 108.3(4) yes . . .
Ni(2) N(5) C(59) 108.9(5) yes . . .
C(50) N(5) C(54) 109.5(6) yes . . .
C(50) N(5) C(59) 110.6(5) yes . . .
C(54) N(5) C(59) 112.4(6) yes . . .
Ni(2) N(6) C(35) 108.1(4) yes . . .
Ni(2) N(6) C(36) 133.9(5) yes . . .
C(35) N(6) C(36) 117.9(6) yes . . .
Ni(2) N(7) C(27) 110.0(6) yes . . .
Ni(2) N(7) C(44) 133.3(6) yes . . .
C(27) N(7) C(44) 116.1(8) yes . . .
Ni(2) N(8) C(25) 111.0(4) yes . . .
Ni(2) N(8) C(31) 133.4(5) yes . . .
C(25) N(8) C(31) 115.5(6) yes . . .
Cl(5) C(1) Cl(6) 133.7(16) yes . . .
N(2) C(20) C(32) 121.7(7) yes . . .
N(2) C(20) C(41) 118.9(6) yes . . .
C(32) C(20) C(41) 119.4(7) yes . . .
C(46) C(24) C(61) 117.3(7) yes . . .
N(8) C(25) C(50) 115.1(6) yes . . .
N(8) C(25) C(51) 125.0(7) yes . . .
C(50) C(25) C(51) 119.9(7) yes . . .
N(3) C(26) C(28) 118.5(8) yes . . .
N(3) C(26) C(39) 120.1(9) yes . . .
C(28) C(26) C(39) 121.4(9) yes . . .
N(7) C(27) C(56) 122.4(8) yes . . .
N(7) C(27) C(59) 120.5(8) yes . . .
C(56) C(27) C(59) 117.1(7) yes . . .
N(8) C(31) C(34) 117.3(7) yes . . .
N(8) C(31) C(52) 122.3(8) yes . . .
C(34) C(31) C(52) 120.4(7) yes . . .
C(20) C(32) C(46) 121.2(8) yes . . .
N(3) C(33) C(60) 122.5(8) yes . . .
N(3) C(33) C(64) 116.9(8) yes . . .
C(60) C(33) C(64) 120.6(8) yes . . .
N(6) C(35) C(45) 122.6(7) yes . . .
N(6) C(35) C(54) 119.1(6) yes . . .
C(45) C(35) C(54) 118.2(7) yes . . .
N(6) C(36) C(57) 123.2(7) yes . . .
N(6) C(36) C(63) 117.2(7) yes . . .
C(57) C(36) C(63) 119.5(7) yes . . .
C(26) C(39) C(70) 123.9(10) yes . . .
C(55) C(42) C(67) 118.5(9) yes . . .
C(44) C(43) C(49) 121.0(9) yes . . .
N(7) C(44) C(29) 117.0(8) yes . . .
N(7) C(44) C(43) 122.8(8) yes . . .
C(29) C(44) C(43) 120.1(8) yes . . .
C(35) C(45) C(66) 117.2(7) yes . . .
C(24) C(46) C(32) 118.8(7) yes . . .
N(4) C(47) C(65) 116.4(7) yes . . .
N(4) C(47) C(69) 121.1(8) yes . . .
C(65) C(47) C(69) 122.4(7) yes . . .
N(1) C(48) C(55) 112.9(7) yes . . .
C(43) C(49) C(56) 118.1(9) yes . . .
N(5) C(50) C(25) 111.1(6) yes . . .
C(25) C(51) C(62) 116.9(7) yes . . .
C(31) C(52) C(62) 121.3(8) yes . . .
N(1) C(53) C(61) 110.0(6) yes . . .
N(5) C(54) C(35) 109.3(6) yes . . .
N(4) C(55) C(42) 125.4(8) yes . . .
N(4) C(55) C(48) 113.5(8) yes . . .
C(42) C(55) C(48) 121.0(8) yes . . .
C(27) C(56) C(49) 119.4(8) yes . . .
C(36) C(57) C(66) 119.6(7) yes . . .
N(5) C(59) C(27) 113.2(6) yes . . .
C(33) C(60) C(70) 117.6(9) yes . . .
N(2) C(61) C(24) 123.5(8) yes . . .
N(2) C(61) C(53) 117.5(7) yes . . .
C(24) C(61) C(53) 118.8(7) yes . . .
C(51) C(62) C(52) 118.9(7) yes . . .
N(1) C(64) C(33) 116.7(6) yes . . .
C(45) C(66) C(57) 119.3(7) yes . . .
C(42) C(67) C(69) 119.9(8) yes . . .
C(47) C(69) C(67) 119.7(8) yes . . .
C(39) C(70) C(60) 117.9(10) yes . . .
Cl(3) C(71) Cl(4) 115.5(6) yes . . .
Cl(5) C(1) H(51) 104.1 no . . .
Cl(5) C(1) H(52) 100.7 no . . .
Cl(6) C(1) H(51) 105.8 no . . .
Cl(6) C(1) H(52) 101.5 no . . .
H(51) C(1) H(52) 109.5 no . . .
C(46) C(24) H(1) 121.8 no . . .
C(61) C(24) H(1) 120.9 no . . .
C(26) C(28) H(2) 110.2 no . . .
C(26) C(28) H(3) 108.9 no . . .
C(26) C(28) H(4) 109.3 no . . .
H(2) C(28) H(3) 109.5 no . . .
H(2) C(28) H(4) 109.5 no . . .
H(3) C(28) H(4) 109.5 no . . .
C(44) C(29) H(5) 108.1 no . . .
C(44) C(29) H(6) 109.9 no . . .
C(44) C(29) H(7) 110.4 no . . .
H(5) C(29) H(6) 109.5 no . . .
H(5) C(29) H(7) 109.5 no . . .
H(6) C(29) H(7) 109.5 no . . .
C(20) C(32) H(8) 119.2 no . . .
C(46) C(32) H(8) 119.6 no . . .
C(31) C(34) H(9) 108.2 no . . .
C(31) C(34) H(10) 109.6 no . . .
C(31) C(34) H(11) 110.6 no . . .
H(9) C(34) H(10) 109.5 no . . .
H(9) C(34) H(11) 109.5 no . . .
H(10) C(34) H(11) 109.5 no . . .
C(26) C(39) H(12) 116.2 no . . .
C(70) C(39) H(12) 119.6 no . . .
C(20) C(41) H(13) 109.0 no . . .
C(20) C(41) H(14) 109.5 no . . .
C(20) C(41) H(15) 109.9 no . . .
H(13) C(41) H(14) 109.5 no . . .
H(13) C(41) H(15) 109.5 no . . .
H(14) C(41) H(15) 109.5 no . . .
C(55) C(42) H(16) 120.9 no . . .
C(67) C(42) H(16) 120.6 no . . .
C(44) C(43) H(17) 119.6 no . . .
C(49) C(43) H(17) 119.3 no . . .
C(35) C(45) H(18) 121.5 no . . .
C(66) C(45) H(18) 121.3 no . . .
C(24) C(46) H(19) 119.4 no . . .
C(32) C(46) H(19) 121.8 no . . .
N(1) C(48) H(20) 108.7 no . . .
N(1) C(48) H(21) 107.6 no . . .
C(55) C(48) H(20) 109.3 no . . .
C(55) C(48) H(21) 108.9 no . . .
H(20) C(48) H(21) 109.5 no . . .
C(43) C(49) H(22) 121.7 no . . .
C(56) C(49) H(22) 120.2 no . . .
N(5) C(50) H(23) 109.4 no . . .
N(5) C(50) H(24) 108.4 no . . .
C(25) C(50) H(23) 109.8 no . . .
C(25) C(50) H(24) 108.6 no . . .
H(23) C(50) H(24) 109.5 no . . .
C(25) C(51) H(25) 121.5 no . . .
C(62) C(51) H(25) 121.7 no . . .
C(31) C(52) H(26) 119.1 no . . .
C(62) C(52) H(26) 119.7 no . . .
N(1) C(53) H(27) 109.0 no . . .
N(1) C(53) H(28) 109.6 no . . .
C(61) C(53) H(27) 109.6 no . . .
C(61) C(53) H(28) 109.1 no . . .
H(27) C(53) H(28) 109.5 no . . .
N(5) C(54) H(29) 108.6 no . . .
N(5) C(54) H(30) 110.5 no . . .
C(35) C(54) H(29) 109.0 no . . .
C(35) C(54) H(30) 110.0 no . . .
H(29) C(54) H(30) 109.5 no . . .
C(27) C(56) H(31) 120.1 no . . .
C(49) C(56) H(31) 120.5 no . . .
C(36) C(57) H(32) 119.5 no . . .
C(66) C(57) H(32) 120.8 no . . .
N(5) C(59) H(33) 109.6 no . . .
N(5) C(59) H(34) 107.7 no . . .
C(27) C(59) H(33) 109.0 no . . .
C(27) C(59) H(34) 107.9 no . . .
H(33) C(59) H(34) 109.5 no . . .
C(33) C(60) H(35) 123.3 no . . .
C(70) C(60) H(35) 119.1 no . . .
C(51) C(62) H(36) 119.9 no . . .
C(52) C(62) H(36) 121.2 no . . .
C(36) C(63) H(37) 109.9 no . . .
C(36) C(63) H(38) 109.7 no . . .
C(36) C(63) H(39) 108.8 no . . .
H(37) C(63) H(38) 109.5 no . . .
H(37) C(63) H(39) 109.5 no . . .
H(38) C(63) H(39) 109.5 no . . .
N(1) C(64) H(40) 108.6 no . . .
N(1) C(64) H(41) 106.1 no . . .
C(33) C(64) H(40) 108.4 no . . .
C(33) C(64) H(41) 107.4 no . . .
H(40) C(64) H(41) 109.5 no . . .
C(47) C(65) H(42) 110.2 no . . .
C(47) C(65) H(43) 109.0 no . . .
C(47) C(65) H(44) 109.1 no . . .
H(42) C(65) H(43) 109.5 no . . .
H(42) C(65) H(44) 109.5 no . . .
H(43) C(65) H(44) 109.5 no . . .
C(45) C(66) H(45) 119.9 no . . .
C(57) C(66) H(45) 120.8 no . . .
C(42) C(67) H(46) 119.9 no . . .
C(69) C(67) H(46) 120.1 no . . .
C(47) C(69) H(47) 120.2 no . . .
C(67) C(69) H(47) 120.1 no . . .
C(39) C(70) H(48) 119.4 no . . .
C(60) C(70) H(48) 122.5 no . . .
Cl(3) C(71) H(49) 106.8 no . . .
Cl(3) C(71) H(50) 109.5 no . . .
Cl(4) C(71) H(49) 105.6 no . . .
Cl(4) C(71) H(50) 109.7 no . . .
H(49) C(71) H(50) 109.5 no . . .

loop_
_geom_bond_atom_site_label_1
_geom_bond_atom_site_label_2
_geom_bond_distance
_geom_bond_publ_flag
_geom_bond_site_symmetry_1
_geom_bond_site_symmetry_2
Ni(1) S(1) 2.357(2) yes . .
Ni(1) S(2) 2.354(2) yes . .
Ni(1) N(1) 2.049(6) yes . .
Ni(1) N(2) 2.271(6) yes . .
Ni(1) N(3) 2.059(7) yes . .
Ni(1) N(4) 2.220(6) yes . .
Ni(2) S(1) 2.363(2) yes . .
Ni(2) S(2) 2.355(2) yes . .
Ni(2) N(5) 2.050(5) yes . .
Ni(2) N(6) 2.202(5) yes . .
Ni(2) N(7) 2.024(7) yes . .
Ni(2) N(8) 2.200(6) yes . .
Cl(1) O(1) 1.365(6) yes . .
Cl(1) O(2) 1.418(7) yes . .
Cl(1) O(3) 1.417(7) yes . .
Cl(1) O(4) 1.417(6) yes . .
Cl(2) O(5) 1.440(5) yes . .
Cl(2) O(6) 1.429(5) yes . .
Cl(2) O(7) 1.427(7) yes . .
Cl(2) O(8) 1.403(6) yes . .
Cl(3) C(71) 1.689(11) yes . .
Cl(4) C(71) 1.683(10) yes . .
Cl(5) C(1) 1.48(2) yes . .
Cl(6) C(1) 1.606(19) yes . .
S(1) S(2) 2.131(2) yes . .
N(1) C(48) 1.503(11) yes . .
N(1) C(53) 1.463(10) yes . .
N(1) C(64) 1.505(12) yes . .
N(2) C(20) 1.342(10) yes . .
N(2) C(61) 1.346(10) yes . .
N(3) C(26) 1.360(12) yes . .
N(3) C(33) 1.390(11) yes . .
N(4) C(47) 1.357(11) yes . .
N(4) C(55) 1.350(12) yes . .
N(5) C(50) 1.479(10) yes . .
N(5) C(54) 1.454(10) yes . .
N(5) C(59) 1.480(11) yes . .
N(6) C(35) 1.342(11) yes . .
N(6) C(36) 1.344(10) yes . .
N(7) C(27) 1.358(11) yes . .
N(7) C(44) 1.390(12) yes . .
N(8) C(25) 1.345(10) yes . .
N(8) C(31) 1.333(11) yes . .
C(20) C(32) 1.379(11) yes . .
C(20) C(41) 1.527(10) yes . .
C(24) C(46) 1.390(12) yes . .
C(24) C(61) 1.405(11) yes . .
C(25) C(50) 1.506(10) yes . .
C(25) C(51) 1.393(11) yes . .
C(26) C(28) 1.491(11) yes . .
C(26) C(39) 1.327(15) yes . .
C(27) C(56) 1.403(15) yes . .
C(27) C(59) 1.513(13) yes . .
C(29) C(44) 1.509(12) yes . .
C(31) C(34) 1.447(11) yes . .
C(31) C(52) 1.357(12) yes . .
C(32) C(46) 1.355(12) yes . .
C(33) C(60) 1.389(15) yes . .
C(33) C(64) 1.507(13) yes . .
C(35) C(45) 1.433(11) yes . .
C(35) C(54) 1.473(11) yes . .
C(36) C(57) 1.391(12) yes . .
C(36) C(63) 1.471(12) yes . .
C(39) C(70) 1.379(17) yes . .
C(42) C(55) 1.349(14) yes . .
C(42) C(67) 1.343(13) yes . .
C(43) C(44) 1.351(14) yes . .
C(43) C(49) 1.370(13) yes . .
C(45) C(66) 1.410(12) yes . .
C(47) C(65) 1.494(11) yes . .
C(47) C(69) 1.404(13) yes . .
C(48) C(55) 1.490(12) yes . .
C(49) C(56) 1.385(14) yes . .
C(51) C(62) 1.351(12) yes . .
C(52) C(62) 1.361(13) yes . .
C(53) C(61) 1.491(12) yes . .
C(57) C(66) 1.367(13) yes . .
C(60) C(70) 1.388(16) yes . .
C(67) C(69) 1.346(13) yes . .
C(1) H(51) 0.950 no . .
C(1) H(52) 0.950 no . .
C(24) H(1) 0.950 no . .
C(28) H(2) 0.950 no . .
C(28) H(3) 0.950 no . .
C(28) H(4) 0.950 no . .
C(29) H(5) 0.950 no . .
C(29) H(6) 0.950 no . .
C(29) H(7) 0.950 no . .
C(32) H(8) 0.950 no . .
C(34) H(9) 0.950 no . .
C(34) H(10) 0.950 no . .
C(34) H(11) 0.950 no . .
C(39) H(12) 0.950 no . .
C(41) H(13) 0.950 no . .
C(41) H(14) 0.950 no . .
C(41) H(15) 0.950 no . .
C(42) H(16) 0.950 no . .
C(43) H(17) 0.950 no . .
C(45) H(18) 0.950 no . .
C(46) H(19) 0.950 no . .
C(48) H(20) 0.950 no . .
C(48) H(21) 0.950 no . .
C(49) H(22) 0.950 no . .
C(50) H(23) 0.950 no . .
C(50) H(24) 0.950 no . .
C(51) H(25) 0.950 no . .
C(52) H(26) 0.950 no . .
C(53) H(27) 0.950 no . .
C(53) H(28) 0.950 no . .
C(54) H(29) 0.950 no . .
C(54) H(30) 0.950 no . .
C(56) H(31) 0.950 no . .
C(57) H(32) 0.950 no . .
C(59) H(33) 0.950 no . .
C(59) H(34) 0.950 no . .
C(60) H(35) 0.950 no . .
C(62) H(36) 0.950 no . .
C(63) H(37) 0.950 no . .
C(63) H(38) 0.950 no . .
C(63) H(39) 0.950 no . .
C(64) H(40) 0.950 no . .
C(64) H(41) 0.950 no . .
C(65) H(42) 0.950 no . .
C(65) H(43) 0.950 no . .
C(65) H(44) 0.950 no . .
C(66) H(45) 0.950 no . .
C(67) H(46) 0.950 no . .
C(69) H(47) 0.950 no . .
C(70) H(48) 0.950 no . .
C(71) H(49) 0.950 no . .
C(71) H(50) 0.950 no . .

loop_
_geom_contact_atom_site_label_1
_geom_contact_atom_site_label_2
_geom_contact_distance
_geom_contact_publ_flag
_geom_contact_site_symmetry_1
_geom_contact_site_symmetry_2
Cl(3) O(3) 3.468(7) ? . .
Cl(3) C(43) 3.475(8) ? . 2_556
Cl(4) C(60) 3.572(9) ? . 2_656
O(1) C(24) 3.264(10) ? . 1_565
O(1) C(57) 3.196(10) ? . 3_566
O(1) C(64) 3.540(10) ? . 1_565
O(1) C(66) 3.374(10) ? . 3_566
O(2) C(49) 3.358(11) ? . 1_655
O(2) C(56) 3.466(12) ? . 1_655
O(2) C(71) 3.204(11) ? . .
O(3) Cl(3) 3.468(7) ? . .
O(3) C(25) 3.563(11) ? . .
O(3) C(50) 3.252(10) ? . .
O(3) C(51) 3.191(11) ? . .
O(3) C(64) 3.490(10) ? . 1_565
O(3) C(71) 3.174(11) ? . .
O(4) C(28) 3.534(8) ? . .
O(4) C(49) 3.375(11) ? . 1_655
O(4) C(65) 3.315(9) ? . .
O(4) C(66) 3.355(10) ? . 3_566
O(5) C(32) 3.561(10) ? . 3_556
O(5) C(41) 3.539(7) ? . 3_556
O(5) C(53) 3.525(10) ? . .
O(5) C(59) 3.440(9) ? . 1_545
O(6) C(52) 3.372(9) ? . 2_546
O(6) C(53) 3.443(10) ? . .
O(6) C(59) 3.258(9) ? . 1_545
O(7) C(67) 3.542(11) ? . 2_546
O(8) C(29) 3.248(9) ? . .
C(20) C(46) 3.363(11) ? . 3_556
C(24) O(1) 3.264(10) ? . 1_545
C(24) C(32) 3.549(10) ? . 3_556
C(25) O(3) 3.563(11) ? . .
C(28) O(4) 3.534(8) ? . .
C(29) O(8) 3.248(9) ? . .
C(32) O(5) 3.561(10) ? . 3_556
C(32) C(24) 3.549(10) ? . 3_556
C(32) C(32) 3.504(11) ? . 3_556
C(32) C(46) 3.413(11) ? . 3_556
C(34) C(62) 3.510(11) ? . 2_546
C(36) C(46) 3.595(12) ? . 3_556
C(41) O(5) 3.539(7) ? . 3_556
C(43) Cl(3) 3.475(8) ? . 2_546
C(46) C(20) 3.363(11) ? . 3_556
C(46) C(32) 3.413(11) ? . 3_556
C(46) C(36) 3.595(12) ? . 3_556
C(46) C(63) 3.431(12) ? . 3_556
C(49) O(2) 3.358(11) ? . 1_455
C(49) O(4) 3.375(11) ? . 1_455
C(50) O(3) 3.252(10) ? . .
C(51) O(3) 3.191(11) ? . .
C(52) O(6) 3.372(9) ? . 2_556
C(53) O(5) 3.525(10) ? . .
C(53) O(6) 3.443(10) ? . .
C(56) O(2) 3.466(12) ? . 1_455
C(57) O(1) 3.196(10) ? . 3_566
C(59) O(5) 3.440(9) ? . 1_565
C(59) O(6) 3.258(9) ? . 1_565
C(60) Cl(4) 3.572(9) ? . 2_646
C(62) C(34) 3.510(11) ? . 2_556
C(63) C(46) 3.431(12) ? . 3_556
C(64) O(1) 3.540(10) ? . 1_545
C(64) O(3) 3.490(10) ? . 1_545
C(65) O(4) 3.315(9) ? . .
C(66) O(1) 3.374(10) ? . 3_566
C(66) O(4) 3.355(10) ? . 3_566
C(67) O(7) 3.542(11) ? . 2_556
C(71) O(2) 3.204(11) ? . .
C(71) O(3) 3.174(11) ? . .
Cl(1) H(22) 3.103 ? . 1_655
Cl(1) H(23) 3.294 ? . .
Cl(1) H(32) 3.565 ? . 3_566
Cl(1) H(41) 2.975 ? . 1_565
Cl(1) H(45) 3.233 ? . 3_566
Cl(1) H(49) 3.216 ? . .
Cl(1) H(50) 3.481 ? . .
Cl(1) H(51) 3.318 ? . 4_565
Cl(2) H(26) 3.199 ? . 2_546
Cl(2) H(28) 2.940 ? . .
Cl(2) H(33) 3.073 ? . 1_545
Cl(2) H(34) 3.374 ? . 1_545
Cl(2) H(46) 3.565 ? . 2_546
Cl(2) H(48) 3.469 ? . 1_455
Cl(2) H(52) 3.585 ? . 4_455
Cl(3) H(6) 3.346 ? . 2_556
Cl(3) H(17) 3.018 ? . 2_556
Cl(3) H(40) 3.093 ? . 1_565
Cl(4) H(6) 3.007 ? . 2_556
Cl(4) H(17) 3.369 ? . 2_556
Cl(4) H(40) 3.488 ? . 2_656
Cl(5) H(12) 3.440 ? . 2_655
Cl(5) H(14) 3.385 ? . 2_655
Cl(5) H(32) 3.453 ? . 2_555
Cl(5) H(38) 3.122 ? . 2_555
Cl(5) H(48) 3.443 ? . 4_554
Cl(6) H(2) 3.347 ? . 2_655
Cl(6) H(14) 3.438 ? . 2_655
Cl(6) H(31) 3.287 ? . 4_664
Cl(6) H(34) 3.321 ? . 4_664
S(1) H(18) 3.158 ? . 3_566
S(2) H(19) 3.507 ? . 3_556
O(1) H(1) 2.948 ? . 1_565
O(1) H(23) 3.458 ? . .
O(1) H(27) 3.142 ? . 1_565
O(1) H(32) 2.563 ? . 3_566
O(1) H(35) 3.526 ? . 1_565
O(1) H(41) 2.617 ? . 1_565
O(1) H(45) 2.925 ? . 3_566
O(1) H(51) 2.888 ? . 4_565
O(2) H(22) 2.667 ? . 1_655
O(2) H(31) 2.897 ? . 1_655
O(2) H(35) 2.764 ? . 1_565
O(2) H(41) 3.154 ? . 1_565
O(2) H(49) 3.043 ? . .
O(2) H(50) 2.648 ? . .
O(2) H(51) 3.015 ? . 4_565
O(3) H(23) 2.838 ? . .
O(3) H(24) 3.022 ? . .
O(3) H(25) 2.626 ? . .
O(3) H(27) 3.076 ? . 1_565
O(3) H(40) 3.549 ? . 1_565
O(3) H(41) 2.663 ? . 1_565
O(3) H(43) 3.529 ? . .
O(3) H(49) 2.495 ? . .
O(3) H(50) 3.291 ? . .
O(4) H(3) 3.243 ? . .
O(4) H(4) 2.998 ? . .
O(4) H(22) 2.533 ? . 1_655
O(4) H(23) 3.007 ? . .
O(4) H(42) 3.231 ? . .
O(4) H(43) 3.144 ? . .
O(4) H(44) 3.018 ? . .
O(4) H(45) 2.463 ? . 3_566
O(5) H(8) 2.678 ? . 3_556
O(5) H(13) 3.560 ? . 3_556
O(5) H(14) 2.809 ? . 3_556
O(5) H(27) 3.594 ? . .
O(5) H(28) 2.779 ? . .
O(5) H(29) 3.449 ? . 1_545
O(5) H(33) 3.158 ? . 1_545
O(5) H(34) 2.859 ? . 1_545
O(5) H(52) 3.061 ? . 4_455
O(6) H(10) 3.376 ? . 2_546
O(6) H(20) 3.305 ? . .
O(6) H(24) 2.975 ? . 1_545
O(6) H(26) 2.426 ? . 2_546
O(6) H(27) 3.219 ? . .
O(6) H(28) 2.816 ? . .
O(6) H(33) 2.425 ? . 1_545
O(6) H(34) 3.327 ? . 1_545
O(6) H(46) 3.147 ? . 2_546
O(7) H(31) 2.779 ? . 1_545
O(7) H(33) 3.147 ? . 1_545
O(7) H(34) 3.337 ? . 1_545
O(7) H(35) 3.109 ? . 1_455
O(7) H(46) 2.781 ? . 2_546
O(7) H(47) 3.339 ? . 2_546
O(7) H(48) 3.081 ? . 1_455
O(7) H(52) 2.922 ? . 4_455
O(8) H(5) 2.817 ? . .
O(8) H(6) 3.355 ? . .
O(8) H(7) 3.057 ? . .
O(8) H(20) 3.104 ? . .
O(8) H(26) 2.989 ? . 2_546
O(8) H(28) 2.877 ? . .
O(8) H(36) 3.155 ? . 2_546
O(8) H(48) 3.166 ? . 1_455
N(2) H(19) 3.507 ? . 3_556
N(6) H(19) 3.482 ? . 3_556
C(1) H(14) 3.361 ? . 2_655
C(1) H(31) 3.447 ? . 4_664
C(1) H(32) 3.243 ? . 2_555
C(20) H(19) 3.330 ? . 3_556
C(24) H(8) 3.410 ? . 3_556
C(24) H(13) 3.273 ? . 3_556
C(26) H(17) 3.440 ? . 1_655
C(27) H(16) 3.518 ? . 2_556
C(27) H(46) 3.326 ? . 2_556
C(28) H(17) 3.522 ? . 1_655
C(28) H(45) 3.408 ? . 3_566
C(29) H(12) 3.436 ? . 1_455
C(29) H(36) 3.198 ? . 2_546
C(31) H(16) 3.355 ? . 2_556
C(32) H(37) 3.011 ? . 3_556
C(34) H(25) 3.373 ? . 2_546
C(34) H(36) 3.102 ? . 2_546
C(35) H(18) 3.575 ? . 3_566
C(36) H(19) 2.848 ? . 3_556
C(39) H(5) 3.164 ? . 1_655
C(39) H(17) 3.411 ? . 1_655
C(39) H(38) 3.127 ? . 1_655
C(39) H(39) 3.447 ? . 1_655
C(41) H(18) 2.962 ? . 3_566
C(41) H(19) 3.580 ? . 3_556
C(41) H(29) 3.439 ? . 3_566
C(43) H(3) 3.200 ? . 1_455
C(43) H(12) 3.454 ? . 1_455
C(43) H(42) 3.382 ? . 1_455
C(44) H(12) 3.512 ? . 1_455
C(45) H(2) 3.531 ? . 3_566
C(45) H(13) 3.240 ? . 3_566
C(45) H(15) 3.497 ? . 3_566
C(45) H(30) 2.937 ? . 3_566
C(46) H(13) 3.245 ? . 3_556
C(46) H(32) 3.507 ? . 3_556
C(46) H(37) 2.689 ? . 3_556
C(48) H(26) 3.398 ? . 2_546
C(49) H(3) 3.283 ? . 1_455
C(49) H(42) 3.535 ? . 1_455
C(49) H(46) 3.537 ? . 2_556
C(51) H(9) 3.409 ? . 2_556
C(51) H(10) 3.107 ? . 2_556
C(51) H(49) 3.534 ? . .
C(52) H(16) 3.405 ? . 2_556
C(52) H(20) 3.243 ? . 2_556
C(52) H(21) 3.486 ? . 2_556
C(54) H(1) 3.516 ? . 1_565
C(54) H(13) 3.558 ? . 3_566
C(54) H(18) 3.592 ? . 3_566
C(56) H(46) 2.860 ? . 2_556
C(57) H(1) 3.555 ? . 3_556
C(57) H(19) 3.163 ? . 3_556
C(57) H(51) 3.506 ? . 2_545
C(59) H(46) 3.541 ? . 2_556
C(61) H(8) 3.433 ? . 3_556
C(62) H(9) 3.342 ? . 2_556
C(62) H(10) 3.133 ? . 2_556
C(62) H(11) 3.489 ? . 2_556
C(62) H(20) 3.527 ? . 2_556
C(63) H(12) 2.864 ? . 1_455
C(63) H(19) 2.806 ? . 3_556
C(65) H(17) 3.599 ? . 1_655
C(66) H(2) 3.530 ? . 3_566
C(66) H(30) 2.938 ? . 3_566
C(67) H(31) 3.508 ? . 2_546
C(67) H(50) 3.217 ? . 2_646
C(69) H(50) 3.154 ? . 2_646
C(70) H(5) 3.152 ? . 1_655
C(71) H(6) 3.532 ? . 2_556
H(1) O(1) 2.948 ? . 1_545
H(1) C(54) 3.516 ? . 1_545
H(1) C(57) 3.555 ? . 3_556
H(1) H(13) 3.021 ? . 3_556
H(1) H(24) 3.355 ? . 1_545
H(1) H(29) 2.874 ? . 1_545
H(1) H(30) 3.329 ? . 1_545
H(1) H(32) 3.440 ? . 3_556
H(2) Cl(6) 3.347 ? . 2_645
H(2) C(45) 3.531 ? . 3_566
H(2) C(66) 3.530 ? . 3_566
H(2) H(18) 3.141 ? . 3_566
H(2) H(45) 3.133 ? . 3_566
H(3) O(4) 3.243 ? . .
H(3) C(43) 3.200 ? . 1_655
H(3) C(49) 3.283 ? . 1_655
H(3) H(17) 3.019 ? . 1_655
H(3) H(22) 3.186 ? . 1_655
H(3) H(45) 3.427 ? . 3_566
H(4) O(4) 2.998 ? . .
H(4) H(17) 3.598 ? . 1_655
H(4) H(45) 3.111 ? . 3_566
H(5) O(8) 2.817 ? . .
H(5) C(39) 3.164 ? . 1_455
H(5) C(70) 3.152 ? . 1_455
H(5) H(12) 2.762 ? . 1_455
H(5) H(48) 2.898 ? . 1_455
H(6) Cl(3) 3.346 ? . 2_546
H(6) Cl(4) 3.007 ? . 2_546
H(6) O(8) 3.355 ? . .
H(6) C(71) 3.532 ? . 2_546
H(6) H(36) 2.798 ? . 2_546
H(7) O(8) 3.057 ? . .
H(7) H(36) 2.753 ? . 2_546
H(8) O(5) 2.678 ? . 3_556
H(8) C(24) 3.410 ? . 3_556
H(8) C(61) 3.433 ? . 3_556
H(8) H(28) 3.407 ? . 3_556
H(8) H(37) 2.718 ? . 3_556
H(9) C(51) 3.409 ? . 2_546
H(9) C(62) 3.342 ? . 2_546
H(9) H(16) 3.325 ? . 2_556
H(9) H(21) 3.339 ? . 2_556
H(9) H(25) 2.957 ? . 2_546
H(9) H(36) 2.823 ? . 2_546
H(10) O(6) 3.376 ? . 2_556
H(10) C(51) 3.107 ? . 2_546
H(10) C(62) 3.133 ? . 2_546
H(10) H(25) 2.923 ? . 2_546
H(10) H(36) 2.986 ? . 2_546
H(11) C(62) 3.489 ? . 2_546
H(11) H(36) 2.971 ? . 2_546
H(12) Cl(5) 3.440 ? . 2_645
H(12) C(29) 3.436 ? . 1_655
H(12) C(43) 3.454 ? . 1_655
H(12) C(44) 3.512 ? . 1_655
H(12) C(63) 2.864 ? . 1_655
H(12) H(5) 2.762 ? . 1_655
H(12) H(17) 3.259 ? . 1_655
H(12) H(37) 3.419 ? . 1_655
H(12) H(38) 2.284 ? . 1_655
H(12) H(39) 2.619 ? . 1_655
H(13) O(5) 3.560 ? . 3_556
H(13) C(24) 3.273 ? . 3_556
H(13) C(45) 3.240 ? . 3_566
H(13) C(46) 3.245 ? . 3_556
H(13) C(54) 3.558 ? . 3_566
H(13) H(1) 3.021 ? . 3_556
H(13) H(18) 2.421 ? . 3_566
H(13) H(19) 2.934 ? . 3_556
H(13) H(29) 2.732 ? . 3_566
H(14) Cl(5) 3.385 ? . 2_645
H(14) Cl(6) 3.438 ? . 2_645
H(14) O(5) 2.809 ? . 3_556
H(14) C(1) 3.361 ? . 2_645
H(14) H(18) 3.297 ? . 3_566
H(14) H(29) 3.329 ? . 3_566
H(14) H(52) 2.994 ? . 2_645
H(15) C(45) 3.497 ? . 3_566
H(15) H(18) 2.759 ? . 3_566
H(16) C(27) 3.518 ? . 2_546
H(16) C(31) 3.355 ? . 2_546
H(16) C(52) 3.405 ? . 2_546
H(16) H(9) 3.325 ? . 2_546
H(16) H(33) 3.563 ? . 2_546
H(17) Cl(3) 3.018 ? . 2_546
H(17) Cl(4) 3.369 ? . 2_546
H(17) C(26) 3.440 ? . 1_455
H(17) C(28) 3.522 ? . 1_455
H(17) C(39) 3.411 ? . 1_455
H(17) C(65) 3.599 ? . 1_455
H(17) H(3) 3.019 ? . 1_455
H(17) H(4) 3.598 ? . 1_455
H(17) H(12) 3.259 ? . 1_455
H(17) H(42) 2.654 ? . 1_455
H(18) S(1) 3.158 ? . 3_566
H(18) C(35) 3.575 ? . 3_566
H(18) C(41) 2.962 ? . 3_566
H(18) C(54) 3.592 ? . 3_566
H(18) H(2) 3.141 ? . 3_566
H(18) H(13) 2.421 ? . 3_566
H(18) H(14) 3.297 ? . 3_566
H(18) H(15) 2.759 ? . 3_566
H(18) H(30) 2.838 ? . 3_566
H(19) S(2) 3.507 ? . 3_556
H(19) N(2) 3.507 ? . 3_556
H(19) N(6) 3.482 ? . 3_556
H(19) C(20) 3.330 ? . 3_556
H(19) C(36) 2.848 ? . 3_556
H(19) C(41) 3.580 ? . 3_556
H(19) C(57) 3.163 ? . 3_556
H(19) C(63) 2.806 ? . 3_556
H(19) H(13) 2.934 ? . 3_556
H(19) H(32) 3.228 ? . 3_556
H(19) H(37) 2.101 ? . 3_556
H(19) H(38) 3.293 ? . 3_556
H(19) H(39) 3.517 ? . 3_556
H(20) O(6) 3.305 ? . .
H(20) O(8) 3.104 ? . .
H(20) C(52) 3.243 ? . 2_546
H(20) C(62) 3.527 ? . 2_546
H(20) H(26) 2.821 ? . 2_546
H(20) H(36) 3.395 ? . 2_546
H(21) C(52) 3.486 ? . 2_546
H(21) H(9) 3.339 ? . 2_546
H(21) H(26) 3.119 ? . 2_546
H(22) Cl(1) 3.103 ? . 1_455
H(22) O(2) 2.667 ? . 1_455
H(22) O(4) 2.533 ? . 1_455
H(22) H(3) 3.186 ? . 1_455
H(22) H(42) 3.005 ? . 1_455
H(22) H(43) 3.563 ? . 1_455
H(22) H(50) 3.266 ? . 1_455
H(23) Cl(1) 3.294 ? . .
H(23) O(1) 3.458 ? . .
H(23) O(3) 2.838 ? . .
H(23) O(4) 3.007 ? . .
H(23) H(45) 3.200 ? . 3_566
H(24) O(3) 3.022 ? . .
H(24) O(6) 2.975 ? . 1_565
H(24) H(1) 3.355 ? . 1_565
H(24) H(27) 2.846 ? . 1_565
H(25) O(3) 2.626 ? . .
H(25) C(34) 3.373 ? . 2_556
H(25) H(9) 2.957 ? . 2_556
H(25) H(10) 2.923 ? . 2_556
H(25) H(49) 3.160 ? . .
H(26) Cl(2) 3.199 ? . 2_556
H(26) O(6) 2.426 ? . 2_556
H(26) O(8) 2.989 ? . 2_556
H(26) C(48) 3.398 ? . 2_556
H(26) H(20) 2.821 ? . 2_556
H(26) H(21) 3.119 ? . 2_556
H(27) O(1) 3.142 ? . 1_545
H(27) O(3) 3.076 ? . 1_545
H(27) O(5) 3.594 ? . .
H(27) O(6) 3.219 ? . .
H(27) H(24) 2.846 ? . 1_545
H(28) Cl(2) 2.940 ? . .
H(28) O(5) 2.779 ? . .
H(28) O(6) 2.816 ? . .
H(28) O(8) 2.877 ? . .
H(28) H(8) 3.407 ? . 3_556
H(29) O(5) 3.449 ? . 1_565
H(29) C(41) 3.439 ? . 3_566
H(29) H(1) 2.874 ? . 1_565
H(29) H(13) 2.732 ? . 3_566
H(29) H(14) 3.329 ? . 3_566
H(30) C(45) 2.937 ? . 3_566
H(30) C(66) 2.938 ? . 3_566
H(30) H(1) 3.329 ? . 1_565
H(30) H(18) 2.838 ? . 3_566
H(30) H(45) 2.822 ? . 3_566
H(31) Cl(6) 3.287 ? . 4_465
H(31) O(2) 2.897 ? . 1_455
H(31) O(7) 2.779 ? . 1_565
H(31) C(1) 3.447 ? . 4_465
H(31) C(67) 3.508 ? . 2_556
H(31) H(46) 2.612 ? . 2_556
H(31) H(51) 3.329 ? . 4_465
H(31) H(52) 3.013 ? . 4_465
H(32) Cl(1) 3.565 ? . 3_566
H(32) Cl(5) 3.453 ? . 2_545
H(32) O(1) 2.563 ? . 3_566
H(32) C(1) 3.243 ? . 2_545
H(32) C(46) 3.507 ? . 3_556
H(32) H(1) 3.440 ? . 3_556
H(32) H(19) 3.228 ? . 3_556
H(32) H(51) 2.637 ? . 2_545
H(33) Cl(2) 3.073 ? . 1_565
H(33) O(5) 3.158 ? . 1_565
H(33) O(6) 2.425 ? . 1_565
H(33) O(7) 3.147 ? . 1_565
H(33) H(16) 3.563 ? . 2_556
H(33) H(46) 2.920 ? . 2_556
H(34) Cl(2) 3.374 ? . 1_565
H(34) Cl(6) 3.321 ? . 4_465
H(34) O(5) 2.859 ? . 1_565
H(34) O(6) 3.327 ? . 1_565
H(34) O(7) 3.337 ? . 1_565
H(34) H(52) 3.312 ? . 4_465
H(35) O(1) 3.526 ? . 1_545
H(35) O(2) 2.764 ? . 1_545
H(35) O(7) 3.109 ? . 1_655
H(35) H(51) 3.458 ? . 4_555
H(35) H(52) 3.572 ? . 4_555
H(36) O(8) 3.155 ? . 2_556
H(36) C(29) 3.198 ? . 2_556
H(36) C(34) 3.102 ? . 2_556
H(36) H(6) 2.798 ? . 2_556
H(36) H(7) 2.753 ? . 2_556
H(36) H(9) 2.823 ? . 2_556
H(36) H(10) 2.986 ? . 2_556
H(36) H(11) 2.971 ? . 2_556
H(36) H(20) 3.395 ? . 2_556
H(36) H(49) 3.526 ? . .
H(37) C(32) 3.011 ? . 3_556
H(37) C(46) 2.689 ? . 3_556
H(37) H(8) 2.718 ? . 3_556
H(37) H(12) 3.419 ? . 1_455
H(37) H(19) 2.101 ? . 3_556
H(38) Cl(5) 3.122 ? . 2_545
H(38) C(39) 3.127 ? . 1_455
H(38) H(12) 2.284 ? . 1_455
H(38) H(19) 3.293 ? . 3_556
H(38) H(48) 3.330 ? . 1_455
H(39) C(39) 3.447 ? . 1_455
H(39) H(12) 2.619 ? . 1_455
H(39) H(19) 3.517 ? . 3_556
H(39) H(48) 3.510 ? . 1_455
H(40) Cl(3) 3.093 ? . 1_545
H(40) Cl(4) 3.488 ? . 2_646
H(40) O(3) 3.549 ? . 1_545
H(41) Cl(1) 2.975 ? . 1_545
H(41) O(1) 2.617 ? . 1_545
H(41) O(2) 3.154 ? . 1_545
H(41) O(3) 2.663 ? . 1_545
H(42) O(4) 3.231 ? . .
H(42) C(43) 3.382 ? . 1_655
H(42) C(49) 3.535 ? . 1_655
H(42) H(17) 2.654 ? . 1_655
H(42) H(22) 3.005 ? . 1_655
H(43) O(3) 3.529 ? . .
H(43) O(4) 3.144 ? . .
H(43) H(22) 3.563 ? . 1_655
H(43) H(49) 3.095 ? . .
H(44) O(4) 3.018 ? . .
H(45) Cl(1) 3.233 ? . 3_566
H(45) O(1) 2.925 ? . 3_566
H(45) O(4) 2.463 ? . 3_566
H(45) C(28) 3.408 ? . 3_566
H(45) H(2) 3.133 ? . 3_566
H(45) H(3) 3.427 ? . 3_566
H(45) H(4) 3.111 ? . 3_566
H(45) H(23) 3.200 ? . 3_566
H(45) H(30) 2.822 ? . 3_566
H(46) Cl(2) 3.565 ? . 2_556
H(46) O(6) 3.147 ? . 2_556
H(46) O(7) 2.781 ? . 2_556
H(46) C(27) 3.326 ? . 2_546
H(46) C(49) 3.537 ? . 2_546
H(46) C(56) 2.860 ? . 2_546
H(46) C(59) 3.541 ? . 2_546
H(46) H(31) 2.612 ? . 2_546
H(46) H(33) 2.920 ? . 2_546
H(46) H(50) 3.212 ? . 2_646
H(47) O(7) 3.339 ? . 2_556
H(47) H(50) 3.133 ? . 2_646
H(48) Cl(2) 3.469 ? . 1_655
H(48) Cl(5) 3.443 ? . 4_555
H(48) O(7) 3.081 ? . 1_655
H(48) O(8) 3.166 ? . 1_655
H(48) H(5) 2.898 ? . 1_655
H(48) H(38) 3.330 ? . 1_655
H(48) H(39) 3.510 ? . 1_655
H(48) H(52) 3.323 ? . 4_555
H(49) Cl(1) 3.216 ? . .
H(49) O(2) 3.043 ? . .
H(49) O(3) 2.495 ? . .
H(49) C(51) 3.534 ? . .
H(49) H(25) 3.160 ? . .
H(49) H(36) 3.526 ? . .
H(49) H(43) 3.095 ? . .
H(50) Cl(1) 3.481 ? . .
H(50) O(2) 2.648 ? . .
H(50) O(3) 3.291 ? . .
H(50) C(67) 3.217 ? . 2_656
H(50) C(69) 3.154 ? . 2_656
H(50) H(22) 3.266 ? . 1_655
H(50) H(46) 3.212 ? . 2_656
H(50) H(47) 3.133 ? . 2_656
H(51) Cl(1) 3.318 ? . 4_564
H(51) O(1) 2.888 ? . 4_564
H(51) O(2) 3.015 ? . 4_564
H(51) C(57) 3.506 ? . 2_555
H(51) H(31) 3.329 ? . 4_664
H(51) H(32) 2.637 ? . 2_555
H(51) H(35) 3.458 ? . 4_554
H(52) Cl(2) 3.585 ? . 4_654
H(52) O(5) 3.061 ? . 4_654
H(52) O(7) 2.922 ? . 4_654
H(52) H(14) 2.994 ? . 2_655
H(52) H(31) 3.013 ? . 4_664
H(52) H(34) 3.312 ? . 4_664
H(52) H(35) 3.572 ? . 4_554
H(52) H(48) 3.323 ? . 4_554

loop_
_geom_torsion_atom_site_label_1
_geom_torsion_atom_site_label_2
_geom_torsion_atom_site_label_3
_geom_torsion_atom_site_label_4
_geom_torsion
_geom_torsion_publ_flag
_geom_torsion_site_symmetry_1
_geom_torsion_site_symmetry_2
_geom_torsion_site_symmetry_3
_geom_torsion_site_symmetry_4
S(1) Ni(1) S(2) Ni(2) -28.34(9) ? . . . .
S(2) Ni(1) S(1) Ni(2) 28.10(8) ? . . . .
S(1) Ni(1) N(1) C(48) -60.0(7) ? . . . .
S(1) Ni(1) N(1) C(53) 62.3(8) ? . . . .
S(1) Ni(1) N(1) C(64) -175.7(3) ? . . . .
N(1) Ni(1) S(1) Ni(2) 25.9(4) ? . . . .
N(1) Ni(1) S(1) S(2) -2.2(4) ? . . . .
S(1) Ni(1) N(2) C(20) 45.0(6) ? . . . .
S(1) Ni(1) N(2) C(61) -141.8(4) ? . . . .
N(2) Ni(1) S(1) Ni(2) 112.85(18) ? . . . .
N(2) Ni(1) S(1) S(2) 84.75(18) ? . . . .
S(1) Ni(1) N(3) C(26) -4.4(7) ? . . . .
S(1) Ni(1) N(3) C(33) -177.8(4) ? . . . .
N(3) Ni(1) S(1) Ni(2) -157.9(2) ? . . . .
N(3) Ni(1) S(1) S(2) 174.0(2) ? . . . .
S(1) Ni(1) N(4) C(47) -47.3(8) ? . . . .
S(1) Ni(1) N(4) C(55) 136.4(5) ? . . . .
N(4) Ni(1) S(1) Ni(2) -61.2(2) ? . . . .
N(4) Ni(1) S(1) S(2) -89.3(2) ? . . . .
S(2) Ni(1) N(1) C(48) -61.8(4) ? . . . .
S(2) Ni(1) N(1) C(53) 60.5(5) ? . . . .
S(2) Ni(1) N(1) C(64) -177.5(4) ? . . . .
N(1) Ni(1) S(2) Ni(2) 150.7(2) ? . . . .
N(1) Ni(1) S(2) S(1) 179.0(2) ? . . . .
S(2) Ni(1) N(2) C(20) 98.5(6) ? . . . .
S(2) Ni(1) N(2) C(61) -88.2(4) ? . . . .
N(2) Ni(1) S(2) Ni(2) -130.86(18) ? . . . .
N(2) Ni(1) S(2) S(1) -102.52(17) ? . . . .
S(2) Ni(1) N(3) C(26) 26.2(17) ? . . . .
S(2) Ni(1) N(3) C(33) -147.3(10) ? . . . .
N(3) Ni(1) S(2) Ni(2) -62.1(12) ? . . . .
N(3) Ni(1) S(2) S(1) -33.8(12) ? . . . .
S(2) Ni(1) N(4) C(47) -101.5(7) ? . . . .
S(2) Ni(1) N(4) C(55) 82.2(5) ? . . . .
N(4) Ni(1) S(2) Ni(2) 70.8(2) ? . . . .
N(4) Ni(1) S(2) S(1) 99.2(2) ? . . . .
N(1) Ni(1) N(2) C(20) -161.2(7) ? . . . .
N(1) Ni(1) N(2) C(61) 12.0(5) ? . . . .
N(2) Ni(1) N(1) C(48) -152.4(5) ? . . . .
N(2) Ni(1) N(1) C(53) -30.0(5) ? . . . .
N(2) Ni(1) N(1) C(64) 91.9(4) ? . . . .
N(1) Ni(1) N(3) C(26) 174.0(7) ? . . . .
N(1) Ni(1) N(3) C(33) 0.5(5) ? . . . .
N(3) Ni(1) N(1) C(48) 123.3(5) ? . . . .
N(3) Ni(1) N(1) C(53) -114.3(5) ? . . . .
N(3) Ni(1) N(1) C(64) 7.6(4) ? . . . .
N(1) Ni(1) N(4) C(47) 158.9(8) ? . . . .
N(1) Ni(1) N(4) C(55) -17.4(6) ? . . . .
N(4) Ni(1) N(1) C(48) 32.2(4) ? . . . .
N(4) Ni(1) N(1) C(53) 154.5(6) ? . . . .
N(4) Ni(1) N(1) C(64) -83.6(4) ? . . . .
N(2) Ni(1) N(3) C(26) 95.6(6) ? . . . .
N(2) Ni(1) N(3) C(33) -77.8(5) ? . . . .
N(3) Ni(1) N(2) C(20) -72.6(7) ? . . . .
N(3) Ni(1) N(2) C(61) 100.7(5) ? . . . .
N(2) Ni(1) N(4) C(47) 147.5(7) ? . . . .
N(2) Ni(1) N(4) C(55) -28.8(9) ? . . . .
N(4) Ni(1) N(2) C(20) -149.9(7) ? . . . .
N(4) Ni(1) N(2) C(61) 23.4(9) ? . . . .
N(3) Ni(1) N(4) C(47) 71.6(8) ? . . . .
N(3) Ni(1) N(4) C(55) -104.7(6) ? . . . .
N(4) Ni(1) N(3) C(26) -107.1(7) ? . . . .
N(4) Ni(1) N(3) C(33) 79.5(5) ? . . . .
S(1) Ni(2) S(2) Ni(1) 28.29(9) ? . . . .
S(2) Ni(2) S(1) Ni(1) -28.12(8) ? . . . .
S(1) Ni(2) N(5) C(50) -64.3(5) ? . . . .
S(1) Ni(2) N(5) C(54) 53.7(5) ? . . . .
S(1) Ni(2) N(5) C(59) 176.2(4) ? . . . .
N(5) Ni(2) S(1) Ni(1) 156.84(19) ? . . . .
N(5) Ni(2) S(1) S(2) -175.04(19) ? . . . .
S(1) Ni(2) N(6) C(35) -79.5(5) ? . . . .
S(1) Ni(2) N(6) C(36) 97.1(8) ? . . . .
N(6) Ni(2) S(1) Ni(1) -125.15(19) ? . . . .
N(6) Ni(2) S(1) S(2) -97.02(18) ? . . . .
S(1) Ni(2) N(7) C(27) -148.5(9) ? . . . .
S(1) Ni(2) N(7) C(44) 21.5(15) ? . . . .
N(7) Ni(2) S(1) Ni(1) -50.7(11) ? . . . .
N(7) Ni(2) S(1) S(2) -22.6(10) ? . . . .
S(1) Ni(2) N(8) C(25) 83.3(5) ? . . . .
S(1) Ni(2) N(8) C(31) -99.0(7) ? . . . .
N(8) Ni(2) S(1) Ni(1) 76.24(19) ? . . . .
N(8) Ni(2) S(1) S(2) 104.36(18) ? . . . .
S(2) Ni(2) N(5) C(50) -73.7(6) ? . . . .
S(2) Ni(2) N(5) C(54) 44.3(8) ? . . . .
S(2) Ni(2) N(5) C(59) 166.8(3) ? . . . .
N(5) Ni(2) S(2) Ni(1) 39.8(4) ? . . . .
N(5) Ni(2) S(2) S(1) 11.5(4) ? . . . .
S(2) Ni(2) N(6) C(35) -133.2(5) ? . . . .
S(2) Ni(2) N(6) C(36) 43.4(8) ? . . . .
N(6) Ni(2) S(2) Ni(1) 115.5(2) ? . . . .
N(6) Ni(2) S(2) S(1) 87.16(19) ? . . . .
S(2) Ni(2) N(7) C(27) -168.9(4) ? . . . .
S(2) Ni(2) N(7) C(44) 1.0(7) ? . . . .
N(7) Ni(2) S(2) Ni(1) -155.72(19) ? . . . .
N(7) Ni(2) S(2) S(1) 175.98(19) ? . . . .
S(2) Ni(2) N(8) C(25) 137.9(5) ? . . . .
S(2) Ni(2) N(8) C(31) -44.4(8) ? . . . .
N(8) Ni(2) S(2) Ni(1) -60.3(2) ? . . . .
N(8) Ni(2) S(2) S(1) -88.6(2) ? . . . .
N(5) Ni(2) N(6) C(35) 21.9(5) ? . . . .
N(5) Ni(2) N(6) C(36) -161.5(8) ? . . . .
N(6) Ni(2) N(5) C(50) -153.5(5) ? . . . .
N(6) Ni(2) N(5) C(54) -35.5(5) ? . . . .
N(6) Ni(2) N(5) C(59) 87.0(4) ? . . . .
N(5) Ni(2) N(7) C(27) 4.6(4) ? . . . .
N(5) Ni(2) N(7) C(44) 174.5(6) ? . . . .
N(7) Ni(2) N(5) C(50) 120.0(5) ? . . . .
N(7) Ni(2) N(5) C(54) -122.0(5) ? . . . .
N(7) Ni(2) N(5) C(59) 0.5(4) ? . . . .
N(5) Ni(2) N(8) C(25) -16.8(5) ? . . . .
N(5) Ni(2) N(8) C(31) 160.8(8) ? . . . .
N(8) Ni(2) N(5) C(50) 32.5(5) ? . . . .
N(8) Ni(2) N(5) C(54) 150.5(5) ? . . . .
N(8) Ni(2) N(5) C(59) -87.0(4) ? . . . .
N(6) Ni(2) N(7) C(27) -73.5(4) ? . . . .
N(6) Ni(2) N(7) C(44) 96.4(6) ? . . . .
N(7) Ni(2) N(6) C(35) 109.5(5) ? . . . .
N(7) Ni(2) N(6) C(36) -73.9(8) ? . . . .
N(6) Ni(2) N(8) C(25) -31.6(9) ? . . . .
N(6) Ni(2) N(8) C(31) 146.0(7) ? . . . .
N(8) Ni(2) N(6) C(35) 36.7(9) ? . . . .
N(8) Ni(2) N(6) C(36) -146.7(7) ? . . . .
N(7) Ni(2) N(8) C(25) -104.1(5) ? . . . .
N(7) Ni(2) N(8) C(31) 73.5(7) ? . . . .
N(8) Ni(2) N(7) C(27) 83.9(5) ? . . . .
N(8) Ni(2) N(7) C(44) -106.2(6) ? . . . .
Ni(1) S(1) S(2) Ni(2) 152.73(8) ? . . . .
Ni(2) S(1) S(2) Ni(1) -152.73(8) ? . . . .
Ni(1) N(1) C(48) C(55) -45.6(7) ? . . . .
Ni(1) N(1) C(53) C(61) 43.7(7) ? . . . .
Ni(1) N(1) C(64) C(33) -14.6(7) ? . . . .
C(48) N(1) C(53) C(61) 161.7(6) ? . . . .
C(53) N(1) C(48) C(55) -166.1(6) ? . . . .
C(48) N(1) C(64) C(33) -128.3(7) ? . . . .
C(64) N(1) C(48) C(55) 68.5(8) ? . . . .
C(53) N(1) C(64) C(33) 105.9(7) ? . . . .
C(64) N(1) C(53) C(61) -74.7(7) ? . . . .
Ni(1) N(2) C(20) C(32) 174.5(5) ? . . . .
Ni(1) N(2) C(20) C(41) -6.1(10) ? . . . .
Ni(1) N(2) C(61) C(24) -175.3(6) ? . . . .
Ni(1) N(2) C(61) C(53) 8.9(8) ? . . . .
C(20) N(2) C(61) C(24) -0.8(11) ? . . . .
C(20) N(2) C(61) C(53) -176.6(6) ? . . . .
C(61) N(2) C(20) C(32) 1.7(10) ? . . . .
C(61) N(2) C(20) C(41) -178.9(6) ? . . . .
Ni(1) N(3) C(26) C(28) 9.4(10) ? . . . .
Ni(1) N(3) C(26) C(39) -169.8(6) ? . . . .
Ni(1) N(3) C(33) C(60) 173.1(6) ? . . . .
Ni(1) N(3) C(33) C(64) -9.1(8) ? . . . .
C(26) N(3) C(33) C(60) -1.3(11) ? . . . .
C(26) N(3) C(33) C(64) 176.4(6) ? . . . .
C(33) N(3) C(26) C(28) -177.6(6) ? . . . .
C(33) N(3) C(26) C(39) 3.2(11) ? . . . .
Ni(1) N(4) C(47) C(65) -0.4(8) ? . . . .
Ni(1) N(4) C(47) C(69) -177.9(6) ? . . . .
Ni(1) N(4) C(55) C(42) 179.1(7) ? . . . .
Ni(1) N(4) C(55) C(48) -3.4(9) ? . . . .
C(47) N(4) C(55) C(42) 2.1(13) ? . . . .
C(47) N(4) C(55) C(48) 179.6(7) ? . . . .
C(55) N(4) C(47) C(65) 175.8(7) ? . . . .
C(55) N(4) C(47) C(69) -1.7(12) ? . . . .
Ni(2) N(5) C(50) C(25) -44.7(7) ? . . . .
Ni(2) N(5) C(54) C(35) 43.6(7) ? . . . .
Ni(2) N(5) C(59) C(27) -5.0(7) ? . . . .
C(50) N(5) C(54) C(35) 159.9(6) ? . . . .
C(54) N(5) C(50) C(25) -161.9(6) ? . . . .
C(50) N(5) C(59) C(27) -122.3(6) ? . . . .
C(59) N(5) C(50) C(25) 73.7(7) ? . . . .
C(54) N(5) C(59) C(27) 115.0(6) ? . . . .
C(59) N(5) C(54) C(35) -76.8(7) ? . . . .
Ni(2) N(6) C(35) C(45) 173.6(7) ? . . . .
Ni(2) N(6) C(35) C(54) -3.7(9) ? . . . .
Ni(2) N(6) C(36) C(57) -171.9(6) ? . . . .
Ni(2) N(6) C(36) C(63) 8.5(12) ? . . . .
C(35) N(6) C(36) C(57) 4.4(13) ? . . . .
C(35) N(6) C(36) C(63) -175.1(7) ? . . . .
C(36) N(6) C(35) C(45) -3.6(12) ? . . . .
C(36) N(6) C(35) C(54) 179.1(7) ? . . . .
Ni(2) N(7) C(27) C(56) 170.0(5) ? . . . .
Ni(2) N(7) C(27) C(59) -9.1(8) ? . . . .
Ni(2) N(7) C(44) C(29) 13.0(9) ? . . . .
Ni(2) N(7) C(44) C(43) -169.8(5) ? . . . .
C(27) N(7) C(44) C(29) -177.5(6) ? . . . .
C(27) N(7) C(44) C(43) -0.3(7) ? . . . .
C(44) N(7) C(27) C(56) -1.9(10) ? . . . .
C(44) N(7) C(27) C(59) 179.0(6) ? . . . .
Ni(2) N(8) C(25) C(50) -3.7(9) ? . . . .
Ni(2) N(8) C(25) C(51) 179.4(7) ? . . . .
Ni(2) N(8) C(31) C(34) 0.0(11) ? . . . .
Ni(2) N(8) C(31) C(52) -179.5(6) ? . . . .
C(25) N(8) C(31) C(34) 177.6(7) ? . . . .
C(25) N(8) C(31) C(52) -1.9(12) ? . . . .
C(31) N(8) C(25) C(50) 178.2(7) ? . . . .
C(31) N(8) C(25) C(51) 1.3(12) ? . . . .
N(2) C(20) C(32) C(46) -1.1(12) ? . . . .
C(41) C(20) C(32) C(46) 179.5(7) ? . . . .
C(46) C(24) C(61) N(2) -0.7(11) ? . . . .
C(46) C(24) C(61) C(53) 175.1(7) ? . . . .
C(61) C(24) C(46) C(32) 1.3(11) ? . . . .
N(8) C(25) C(50) N(5) 32.2(9) ? . . . .
N(8) C(25) C(51) C(62) 0.4(11) ? . . . .
C(50) C(25) C(51) C(62) -176.3(8) ? . . . .
C(51) C(25) C(50) N(5) -150.8(7) ? . . . .
N(3) C(26) C(39) C(70) -1.7(15) ? . . . .
C(28) C(26) C(39) C(70) 179.1(9) ? . . . .
N(7) C(27) C(56) C(49) 1.0(11) ? . . . .
N(7) C(27) C(59) N(5) 9.9(9) ? . . . .
C(56) C(27) C(59) N(5) -169.2(6) ? . . . .
C(59) C(27) C(56) C(49) -179.9(5) ? . . . .
N(8) C(31) C(52) C(62) 0.8(14) ? . . . .
C(34) C(31) C(52) C(62) -178.7(8) ? . . . .
C(20) C(32) C(46) C(24) -0.5(9) ? . . . .
N(3) C(33) C(60) C(70) -2.1(13) ? . . . .
N(3) C(33) C(64) N(1) 16.7(10) ? . . . .
C(60) C(33) C(64) N(1) -165.5(7) ? . . . .
C(64) C(33) C(60) C(70) -179.8(7) ? . . . .
N(6) C(35) C(45) C(66) 0.1(12) ? . . . .
N(6) C(35) C(54) N(5) -26.0(10) ? . . . .
C(45) C(35) C(54) N(5) 156.6(7) ? . . . .
C(54) C(35) C(45) C(66) 177.4(8) ? . . . .
N(6) C(36) C(57) C(66) -1.5(14) ? . . . .
C(63) C(36) C(57) C(66) 178.0(8) ? . . . .
C(26) C(39) C(70) C(60) -1.9(16) ? . . . .
C(55) C(42) C(67) C(69) 1.9(15) ? . . . .
C(67) C(42) C(55) N(4) -2.2(15) ? . . . .
C(67) C(42) C(55) C(48) -179.5(8) ? . . . .
C(44) C(43) C(49) C(56) -4.3(11) ? . . . .
C(49) C(43) C(44) N(7) 3.5(11) ? . . . .
C(49) C(43) C(44) C(29) -179.4(6) ? . . . .
C(35) C(45) C(66) C(57) 2.9(13) ? . . . .
N(4) C(47) C(69) C(67) 1.6(13) ? . . . .
C(65) C(47) C(69) C(67) -175.7(8) ? . . . .
N(1) C(48) C(55) N(4) 32.5(10) ? . . . .
N(1) C(48) C(55) C(42) -149.9(8) ? . . . .
C(43) C(49) C(56) C(27) 2.1(10) ? . . . .
C(25) C(51) C(62) C(52) -1.6(13) ? . . . .
C(31) C(52) C(62) C(51) 1.1(14) ? . . . .
N(1) C(53) C(61) N(2) -34.6(9) ? . . . .
N(1) C(53) C(61) C(24) 149.4(7) ? . . . .
C(36) C(57) C(66) C(45) -2.2(14) ? . . . .
C(33) C(60) C(70) C(39) 3.6(14) ? . . . .
C(42) C(67) C(69) C(47) -1.6(14) ? . . . .
